data_4309646
loop_
_publ_author_name
'William R. Gemmill'
'Mark D. Smith'
'Yurij A. Mozharivsky'
'Gordon J. Miller'
'Hans-Conrad zur Loye'

_publ_contact_author_address
;
Department of Chemistry and Biochemistry
University of South Carolina
Columbia, SC  29208
USA
;
_publ_contact_author_email zurloye@sc.edu
_publ_contact_author_fax '803 777 8508'
_publ_contact_author_name 'Professor Hans-Conrad zur Loye'
_publ_contact_author_phone '803 777 6916'
_publ_section_title
;
Crystal Growth, Structural Transitions, and Magnetic Properties of the
Fluorite-Related Osmates: Sm3OsO7, Eu3OsO7, and Gd3OsO7
;
_journal_name_full 'Inorganic Chemistry'
_journal_page_first 7047
_journal_page_last 7055
_journal_paper_doi 10.1021/ic0506106
_journal_volume 44
_journal_year 2005
_chemical_formula_moiety 'Eu3 O7 Ru'
_chemical_formula_sum 'Eu3 O7 Ru'
_chemical_formula_weight 668.95
_chemical_name_systematic
; 
 ? 
;
_space_group_IT_number 33
_symmetry_cell_setting orthorhombic
_symmetry_space_group_name_Hall 'P -2bc 2a'
_symmetry_space_group_name_H-M 'P 21 n b'
_atom_sites_solution_primary direct
_atom_sites_solution_secondary difmap
_audit_creation_method SHELXL-97
_cell_angle_alpha 90.00
_cell_angle_beta 90.00
_cell_angle_gamma 90.00
_cell_formula_units_Z 8
_cell_length_a 10.6783(3)
_cell_length_b 14.6397(4)
_cell_length_c 7.3823(2)
_cell_measurement_reflns_used 5255
_cell_measurement_temperature 150(2)
_cell_measurement_theta_max 35.168
_cell_measurement_theta_min 3.355
_cell_volume 1154.05(5)
_computing_cell_refinement 'SAINT+ NT V6.22 (Bruker, 2001)'
_computing_data_collection 'SMART NT V5.625 (Bruker, 1998)'
_computing_data_reduction 'SAINT+ NT V6.22'
_computing_molecular_graphics 'SHELXTL V6.1 (Sheldrick, 2000)'
_computing_publication_material 'SHELXTL V6.1'
_computing_structure_refinement 'SHELXL-97 (Sheldrick, 1997)'
_computing_structure_solution 'SHELXS-97 (Sheldrick, 1990)'
_diffrn_ambient_temperature 150(2)
_diffrn_measured_fraction_theta_full 0.999
_diffrn_measured_fraction_theta_max 0.999
_diffrn_measurement_device_type 'Bruker SMART APEX CCD diffractometer'
_diffrn_measurement_method 'omega scans'
_diffrn_radiation_monochromator graphite
_diffrn_radiation_source 'fine-focus sealed tube'
_diffrn_radiation_type MoK\a
_diffrn_radiation_wavelength 0.71073
_diffrn_reflns_av_R_equivalents 0.0411
_diffrn_reflns_av_sigmaI/netI 0.0395
_diffrn_reflns_limit_h_max 17
_diffrn_reflns_limit_h_min -17
_diffrn_reflns_limit_k_max 21
_diffrn_reflns_limit_k_min -23
_diffrn_reflns_limit_l_max 11
_diffrn_reflns_limit_l_min -11
_diffrn_reflns_number 18868
_diffrn_reflns_theta_full 35.18
_diffrn_reflns_theta_max 35.18
_diffrn_reflns_theta_min 2.78
_diffrn_standards_decay_% 0
_exptl_absorpt_coefficient_mu 34.707
_exptl_absorpt_correction_T_max 1.0000
_exptl_absorpt_correction_T_min 0.5574
_exptl_absorpt_correction_type multi-scan
_exptl_absorpt_process_details '(SADABS, Bruker, 2001)'
_exptl_crystal_colour black
_exptl_crystal_density_diffrn 7.700
_exptl_crystal_density_method 'not measured'
_exptl_crystal_description block
_exptl_crystal_F_000 2312
_exptl_crystal_size_max 0.12
_exptl_crystal_size_mid 0.06
_exptl_crystal_size_min 0.04
_refine_diff_density_max 5.461
_refine_diff_density_min -4.502
_refine_diff_density_rms 0.592
_refine_ls_abs_structure_details 'Flack H D (1983), Acta Cryst. A39, 876-881'
_refine_ls_abs_structure_Flack 0.00
_refine_ls_extinction_coef 0.00251(6)
_refine_ls_extinction_expression Fc^*^=kFc[1+0.001xFc^2^\l^3^/sin(2\q)]^-1/4^
_refine_ls_extinction_method SHELXL
_refine_ls_goodness_of_fit_ref 1.079
_refine_ls_matrix_type full
_refine_ls_number_parameters 104
_refine_ls_number_reflns 5012
_refine_ls_number_restraints 1
_refine_ls_restrained_S_all 1.079
_refine_ls_R_factor_all 0.0393
_refine_ls_R_factor_gt 0.0355
_refine_ls_shift/su_max 0.000
_refine_ls_shift/su_mean 0.000
_refine_ls_structure_factor_coef Fsqd
_refine_ls_weighting_details 'calc w=1/[\s^2^(Fo^2^)+(0.0319P)^2^+15.8549P] where P=(Fo^2^+2Fc^2^)/3'
_refine_ls_weighting_scheme calc
_refine_ls_wR_factor_gt 0.0817
_refine_ls_wR_factor_ref 0.0841
_reflns_number_gt 4633
_reflns_number_total 5012
_reflns_threshold_expression >2sigma(I)
_cod_data_source_file ic0506106si20050421_014721_4.cif
_cod_data_source_block "'Eu3RuO7lowtemperatureP21nb'"
_cod_depositor_comments
;
The following automatic conversions were performed:
'_symmetry_cell_setting' value 'Orthorhombic' changed to 'orthorhombic'
according to '/home/saulius/struct/CIF-dictionaries/cif_core.dic'
dictionary named 'cif_core.dic' version 2.4.1 from 2010-06-29.

Automatic conversion script
Id: cif_fix_enum 1527 2010-12-29 10:47:43Z saulius 
;
_cod_database_code 4309646

loop_
_symmetry_equiv_pos_as_xyz
'x, y, z'
'x+1/2, -y, -z'
'x, y+1/2, -z+1/2'
'x+1/2, -y+1/2, z+1/2'

loop_
_atom_site_label
_atom_site_type_symbol
_atom_site_fract_x
_atom_site_fract_y
_atom_site_fract_z
_atom_site_U_iso_or_equiv
_atom_site_adp_type
_atom_site_occupancy
_atom_site_symmetry_multiplicity
_atom_site_calc_flag
_atom_site_refinement_flags
_atom_site_disorder_assembly
_atom_site_disorder_group
Eu1 Eu 0.18682(10) 0.13740(3) 0.50224(7) 0.00355(11) Uani 1 1 d . . .
Eu2 Eu 0.17312(10) 0.11252(3) 0.00304(7) 0.00350(10) Uani 1 1 d . . .
Eu3 Eu 0.39810(5) 0.47489(4) 0.76525(6) 0.00266(11) Uiso 1 1 d . . .
Eu4 Eu 0.46111(5) 0.22391(4) 0.74244(5) 0.00171(11) Uani 1 1 d . . .
Eu5 Eu 0.45137(5) 0.53008(4) 0.25189(5) 0.00180(11) Uiso 1 1 d . . .
Eu6 Eu 0.41040(5) 0.27886(4) 0.24576(5) 0.00217(11) Uiso 1 1 d . . .
Ru1 Ru 0.17940(19) 0.37461(6) 0.49768(12) 0.00130(9) Uiso 1 1 d . . .
Ru2 Ru 0.17757(18) 0.37325(6) 0.99877(12) 0.00102(10) Uiso 1 1 d . . .
O1 O 0.1841(13) 0.3326(6) 0.2492(7) 0.007 Uiso 1 1 d . . .
O2 O 0.1685(11) 0.4174(5) 0.7482(6) 0.0010(11) Uiso 1 1 d . . .
O3 O 0.3099(6) 0.2823(5) 0.5382(9) 0.0031(11) Uiso 1 1 d . . .
O4 O 0.0558(6) 0.2808(5) 0.5359(9) 0.0037(12) Uiso 1 1 d . . .
O5 O 0.0549(7) 0.4681(6) 0.4567(9) 0.0059(12) Uiso 1 1 d . . .
O6 O 0.3083(7) 0.4677(6) 0.4650(9) 0.0060(13) Uiso 1 1 d . . .
O7 O 0.3296(6) 0.3085(5) -0.0487(9) 0.0059(12) Uiso 1 1 d . . .
O8 O 0.0749(7) 0.2651(5) -0.0413(9) 0.0069(12) Uiso 1 1 d . . .
O9 O 0.0212(6) 0.4363(5) 0.0446(9) 0.0081(12) Uiso 1 1 d . . .
O10 O 0.2807(6) 0.4844(5) 0.0413(9) 0.0043(12) Uiso 1 1 d . . .
O11 O 0.5480(10) 0.3645(7) 0.7569(8) 0.0050(17) Uiso 1 1 d . . .
O12 O 0.3083(9) 0.1195(6) 0.7626(8) 0.0021(16) Uiso 1 1 d . . .
O13 O 0.3115(9) 0.1443(6) 0.2362(8) 0.0016(14) Uiso 1 1 d . . .
O14 O 0.5443(10) 0.3959(6) 0.2344(9) 0.0044(15) Uiso 1 1 d . . .

loop_
_atom_site_aniso_label
_atom_site_aniso_U_11
_atom_site_aniso_U_22
_atom_site_aniso_U_33
_atom_site_aniso_U_23
_atom_site_aniso_U_13
_atom_site_aniso_U_12
Eu1 0.0031(2) 0.00571(19) 0.00182(14) 0.00104(15) 0.00050(13) 0.0009(3)
Eu2 0.0029(2) 0.0065(2) 0.00113(14) -0.00004(15) 0.00008(11) 0.0008(2)
Eu4 0.00220(17) 0.00119(18) 0.00175(16) 0.00003(11) -0.00071(12) -0.00064(12)

loop_
_atom_type_symbol
_atom_type_description
_atom_type_scat_dispersion_real
_atom_type_scat_dispersion_imag
_atom_type_scat_source
O O 0.0106 0.0060 'International Tables Vol C Tables 4.2.6.8 and 6.1.1.4'
Ru Ru -1.2594 0.8363 'International Tables Vol C Tables 4.2.6.8 and 6.1.1.4'
Eu Eu -0.1578 3.6682 'International Tables Vol C Tables 4.2.6.8 and 6.1.1.4'

loop_
_geom_angle_atom_site_label_1
_geom_angle_atom_site_label_2
_geom_angle_atom_site_label_3
_geom_angle
_geom_angle_site_symmetry_1
_geom_angle_site_symmetry_3
_geom_angle_publ_flag
O12 Eu1 O11 171.1(4) . 4_454 ?
O12 Eu1 O14 74.6(3) . 4_455 ?
O11 Eu1 O14 98.8(4) 4_454 4_455 ?
O12 Eu1 O13 112.0(3) . . ?
O11 Eu1 O13 73.5(3) 4_454 . ?
O14 Eu1 O13 167.9(4) 4_455 . ?
O12 Eu1 O10 77.3(3) . 3_545 ?
O11 Eu1 O10 98.3(3) 4_454 3_545 ?
O14 Eu1 O10 99.8(3) 4_455 3_545 ?
O13 Eu1 O10 72.8(3) . 3_545 ?
O12 Eu1 O3 73.5(3) . . ?
O11 Eu1 O3 115.1(3) 4_454 . ?
O14 Eu1 O3 116.0(3) 4_455 . ?
O13 Eu1 O3 76.0(3) . . ?
O10 Eu1 O3 124.5(2) 3_545 . ?
O12 Eu1 O4 108.6(3) . . ?
O11 Eu1 O4 74.7(3) 4_454 . ?
O14 Eu1 O4 75.0(3) 4_455 . ?
O13 Eu1 O4 110.8(3) . . ?
O10 Eu1 O4 170.3(3) 3_545 . ?
O3 Eu1 O4 65.1(2) . . ?
O12 Eu1 Ru1 97.6(2) . . ?
O11 Eu1 Ru1 89.4(2) 4_454 . ?
O14 Eu1 Ru1 101.5(2) 4_455 . ?
O13 Eu1 Ru1 87.8(2) . . ?
O10 Eu1 Ru1 155.89(17) 3_545 . ?
O3 Eu1 Ru1 33.68(15) . . ?
O4 Eu1 Ru1 32.92(17) . . ?
O12 Eu1 Eu4 36.2(2) . . ?
O11 Eu1 Eu4 152.7(2) 4_454 . ?
O14 Eu1 Eu4 103.7(2) 4_455 . ?
O13 Eu1 Eu4 86.4(2) . . ?
O10 Eu1 Eu4 92.99(16) 3_545 . ?
O3 Eu1 Eu4 40.11(15) . . ?
O4 Eu1 Eu4 96.20(16) . . ?
Ru1 Eu1 Eu4 71.11(3) . . ?
O12 Eu1 Eu6 94.7(2) . 4_455 ?
O11 Eu1 Eu6 82.7(2) 4_454 4_455 ?
O14 Eu1 Eu6 35.7(2) 4_455 4_455 ?
O13 Eu1 Eu6 147.4(2) . 4_455 ?
O10 Eu1 Eu6 133.80(16) 3_545 4_455 ?
O3 Eu1 Eu6 94.99(15) . 4_455 ?
O4 Eu1 Eu6 39.72(16) . 4_455 ?
Ru1 Eu1 Eu6 69.65(3) . 4_455 ?
Eu4 Eu1 Eu6 106.958(16) . 4_455 ?
O12 Eu1 Eu6 97.2(2) . . ?
O11 Eu1 Eu6 91.1(2) 4_454 . ?
O14 Eu1 Eu6 156.0(2) 4_455 . ?
O13 Eu1 Eu6 35.7(2) . . ?
O10 Eu1 Eu6 100.35(16) 3_545 . ?
O3 Eu1 Eu6 40.52(15) . . ?
O4 Eu1 Eu6 86.71(16) . . ?
Ru1 Eu1 Eu6 56.49(3) . . ?
Eu4 Eu1 Eu6 62.27(2) . . ?
Eu6 Eu1 Eu6 125.846(15) 4_455 . ?
O12 Eu1 Eu4 148.5(2) . 4_454 ?
O11 Eu1 Eu4 36.0(2) 4_454 4_454 ?
O14 Eu1 Eu4 94.0(2) 4_455 4_454 ?
O13 Eu1 Eu4 85.0(2) . 4_454 ?
O10 Eu1 Eu4 134.04(15) 3_545 4_454 ?
O3 Eu1 Eu4 86.09(15) . 4_454 ?
O4 Eu1 Eu4 40.05(15) . 4_454 ?
Ru1 Eu1 Eu4 55.24(3) . 4_454 ?
Eu4 Eu1 Eu4 125.855(13) . 4_454 ?
Eu6 Eu1 Eu4 62.93(2) 4_455 4_454 ?
Eu6 Eu1 Eu4 81.189(14) . 4_454 ?
O12 Eu2 O13 99.5(3) 1_554 . ?
O12 Eu2 O11 168.5(4) 1_554 4_454 ?
O13 Eu2 O11 74.9(3) . 4_454 ?
O12 Eu2 O14 74.0(3) 1_554 4_454 ?
O13 Eu2 O14 169.5(4) . 4_454 ?
O11 Eu2 O14 110.0(4) 4_454 4_454 ?
O12 Eu2 O5 116.9(3) 1_554 3_545 ?
O13 Eu2 O5 114.0(3) . 3_545 ?
O11 Eu2 O5 74.6(3) 4_454 3_545 ?
O14 Eu2 O5 76.4(3) 4_454 3_545 ?
O12 Eu2 O8 97.1(3) 1_554 . ?
O13 Eu2 O8 100.7(3) . . ?
O11 Eu2 O8 74.6(3) 4_454 . ?
O14 Eu2 O8 72.4(3) 4_454 . ?
O5 Eu2 O8 124.5(3) 3_545 . ?
O12 Eu2 O6 75.8(3) 1_554 3_545 ?
O13 Eu2 O6 74.9(3) . 3_545 ?
O11 Eu2 O6 111.5(3) 4_454 3_545 ?
O14 Eu2 O6 110.6(3) 4_454 3_545 ?
O5 Eu2 O6 64.7(2) 3_545 3_545 ?
O8 Eu2 O6 170.7(3) . 3_545 ?
O12 Eu2 Ru1 91.8(2) 1_554 3_545 ?
O13 Eu2 Ru1 100.9(2) . 3_545 ?
O11 Eu2 Ru1 99.0(2) 4_454 3_545 ?
O14 Eu2 Ru1 87.6(2) 4_454 3_545 ?
O5 Eu2 Ru1 32.62(16) 3_545 3_545 ?
O8 Eu2 Ru1 154.83(18) . 3_545 ?
O6 Eu2 Ru1 33.53(17) 3_545 3_545 ?
O12 Eu2 Eu5 92.3(2) 1_554 4_454 ?
O13 Eu2 Eu5 154.6(2) . 4_454 ?
O11 Eu2 Eu5 96.8(2) 4_454 4_454 ?
O14 Eu2 Eu5 35.6(2) 4_454 4_454 ?
O5 Eu2 Eu5 41.01(16) 3_545 4_454 ?
O8 Eu2 Eu5 99.94(17) . 4_454 ?
O6 Eu2 Eu5 86.53(17) 3_545 4_454 ?
Ru1 Eu2 Eu5 56.05(3) 3_545 4_454 ?
O12 Eu2 Eu5 83.5(2) 1_554 3_545 ?
O13 Eu2 Eu5 35.5(2) . 3_545 ?
O11 Eu2 Eu5 96.6(2) 4_454 3_545 ?
O14 Eu2 Eu5 147.8(2) 4_454 3_545 ?
O5 Eu2 Eu5 94.16(16) 3_545 3_545 ?
O8 Eu2 Eu5 134.32(17) . 3_545 ?
O6 Eu2 Eu5 39.91(17) 3_545 3_545 ?
Ru1 Eu2 Eu5 69.97(3) 3_545 3_545 ?
Eu5 Eu2 Eu5 125.721(15) 4_454 3_545 ?
O12 Eu2 Eu1 137.8(2) 1_554 . ?
O13 Eu2 Eu1 38.4(2) . . ?
O11 Eu2 Eu1 37.6(2) 4_454 . ?
O14 Eu2 Eu1 147.5(2) 4_454 . ?
O5 Eu2 Eu1 89.12(16) 3_545 . ?
O8 Eu2 Eu1 93.39(16) . . ?
O6 Eu2 Eu1 88.15(16) 3_545 . ?
Ru1 Eu2 Eu1 95.681(17) 3_545 . ?
Eu5 Eu2 Eu1 125.813(17) 4_454 . ?
Eu5 Eu2 Eu1 60.776(14) 3_545 . ?
O12 Eu2 Eu3 37.1(2) 1_554 3_545 ?
O13 Eu2 Eu3 95.3(2) . 3_545 ?
O11 Eu2 Eu3 151.7(2) 4_454 3_545 ?
O14 Eu2 Eu3 84.4(2) 4_454 3_545 ?
O5 Eu2 Eu3 86.02(16) 3_545 3_545 ?
O8 Eu2 Eu3 133.65(17) . 3_545 ?
O6 Eu2 Eu3 40.42(16) 3_545 3_545 ?
Ru1 Eu2 Eu3 56.19(3) 3_545 3_545 ?
Eu5 Eu2 Eu3 80.718(14) 4_454 3_545 ?
Eu5 Eu2 Eu3 64.00(2) 3_545 3_545 ?
Eu1 Eu2 Eu3 123.977(18) . 3_545 ?
O11 Eu3 O9 90.9(3) . 2_566 ?
O11 Eu3 O12 158.6(4) . 3_556 ?
O9 Eu3 O12 77.1(3) 2_566 3_556 ?
O11 Eu3 O10 115.6(2) . 1_556 ?
O9 Eu3 O10 75.5(2) 2_566 1_556 ?
O12 Eu3 O10 78.9(2) 3_556 1_556 ?
O11 Eu3 O6 102.9(2) . . ?
O9 Eu3 O6 143.4(3) 2_566 . ?
O12 Eu3 O6 78.2(3) 3_556 . ?
O10 Eu3 O6 125.1(2) 1_556 . ?
O11 Eu3 O5 75.3(3) . 2_566 ?
O9 Eu3 O5 80.2(3) 2_566 2_566 ?
O12 Eu3 O5 85.1(3) 3_556 2_566 ?
O10 Eu3 O5 153.2(2) 1_556 2_566 ?
O6 Eu3 O5 71.2(2) . 2_566 ?
O11 Eu3 O2 115.7(3) . . ?
O9 Eu3 O2 138.2(2) 2_566 . ?
O12 Eu3 O2 84.4(3) 3_556 . ?
O10 Eu3 O2 64.3(2) 1_556 . ?
O6 Eu3 O2 64.3(2) . . ?
O5 Eu3 O2 135.48(19) 2_566 . ?
O11 Eu3 O7 66.0(3) . 1_556 ?
O9 Eu3 O7 109.2(2) 2_566 1_556 ?
O12 Eu3 O7 134.6(2) 3_556 1_556 ?
O10 Eu3 O7 60.8(2) 1_556 1_556 ?
O6 Eu3 O7 107.4(2) . 1_556 ?
O5 Eu3 O7 140.0(2) 2_566 1_556 ?
O2 Eu3 O7 60.7(2) . 1_556 ?
O11 Eu3 Ru2 101.4(2) . . ?
O9 Eu3 Ru2 110.07(17) 2_566 . ?
O12 Eu3 Ru2 99.4(2) 3_556 . ?
O10 Eu3 Ru2 37.15(17) 1_556 . ?
O6 Eu3 Ru2 100.23(18) . . ?
O5 Eu3 Ru2 169.46(17) 2_566 . ?
O2 Eu3 Ru2 36.78(12) . . ?
O7 Eu3 Ru2 35.43(13) 1_556 . ?
O11 Eu3 Ru1 99.3(2) . . ?
O9 Eu3 Ru1 169.78(19) 2_566 . ?
O12 Eu3 Ru1 93.4(2) 3_556 . ?
O10 Eu3 Ru1 99.21(17) 1_556 . ?
O6 Eu3 Ru1 34.34(19) . . ?
O5 Eu3 Ru1 103.00(16) 2_566 . ?
O2 Eu3 Ru1 35.03(12) . . ?
O7 Eu3 Ru1 74.80(13) 1_556 . ?
Ru2 Eu3 Ru1 67.36(4) . . ?
O11 Eu3 Eu1 153.89(15) . 3_556 ?
O9 Eu3 Eu1 72.81(18) 2_566 3_556 ?
O12 Eu3 Eu1 37.55(17) 3_556 3_556 ?
O10 Eu3 Eu1 41.34(17) 1_556 3_556 ?
O6 Eu3 Eu1 102.20(17) . 3_556 ?
O5 Eu3 Eu1 120.03(19) 2_566 3_556 ?
O2 Eu3 Eu1 69.82(17) . 3_556 ?
O7 Eu3 Eu1 99.61(13) 1_556 3_556 ?
Ru2 Eu3 Eu1 67.02(2) . 3_556 ?
Ru1 Eu3 Eu1 97.39(3) . 3_556 ?
O11 Eu3 Eu4 124.8(3) . 3_556 ?
O9 Eu3 Eu4 49.88(18) 2_566 3_556 ?
O12 Eu3 Eu4 35.0(2) 3_556 3_556 ?
O10 Eu3 Eu4 92.90(17) 1_556 3_556 ?
O6 Eu3 Eu4 95.8(2) . 3_556 ?
O5 Eu3 Eu4 62.48(19) 2_566 3_556 ?
O2 Eu3 Eu4 119.32(19) . 3_556 ?
O7 Eu3 Eu4 151.86(14) 1_556 3_556 ?
Ru2 Eu3 Eu4 125.81(2) . 3_556 ?
Ru1 Eu3 Eu4 122.78(2) . 3_556 ?
Eu1 Eu3 Eu4 59.045(16) 3_556 3_556 ?
O12 Eu4 O11 156.5(4) . . ?
O12 Eu4 O3 78.0(3) . . ?
O11 Eu4 O3 88.9(3) . . ?
O12 Eu4 O4 103.2(2) . 4 ?
O11 Eu4 O4 79.0(2) . 4 ?
O3 Eu4 O4 151.1(3) . 4 ?
O12 Eu4 O7 83.4(3) . 1_556 ?
O11 Eu4 O7 75.1(3) . 1_556 ?
O3 Eu4 O7 80.0(2) . 1_556 ?
O4 Eu4 O7 71.6(2) 4 1_556 ?
O12 Eu4 O8 117.9(2) . 4 ?
O11 Eu4 O8 77.0(2) . 4 ?
O3 Eu4 O8 76.6(2) . 4 ?
O4 Eu4 O8 124.9(3) 4 4 ?
O7 Eu4 O8 143.6(2) 1_556 4 ?
O12 Eu4 O1 117.6(3) . 4 ?
O11 Eu4 O1 84.9(4) . 4 ?
O3 Eu4 O1 140.8(2) . 4 ?
O4 Eu4 O1 64.8(2) 4 4 ?
O7 Eu4 O1 134.6(2) 1_556 4 ?
O8 Eu4 O1 64.3(2) 4 4 ?
O12 Eu4 O9 68.6(3) . 4 ?
O11 Eu4 O9 133.2(3) . 4 ?
O3 Eu4 O9 97.16(19) . 4 ?
O4 Eu4 O9 110.3(2) 4 4 ?
O7 Eu4 O9 151.7(2) 1_556 4 ?
O8 Eu4 O9 59.8(2) 4 4 ?
O1 Eu4 O9 61.7(2) 4 4 ?
O12 Eu4 Ru2 104.8(2) . 4_554 ?
O11 Eu4 Ru2 97.6(2) . 4_554 ?
O3 Eu4 Ru2 106.85(16) . 4_554 ?
O4 Eu4 Ru2 100.82(17) 4 4_554 ?
O7 Eu4 Ru2 170.15(17) 1_556 4_554 ?
O8 Eu4 Ru2 36.55(18) 4 4_554 ?
O1 Eu4 Ru2 36.60(14) 4 4_554 ?
O9 Eu4 Ru2 36.27(14) 4 4_554 ?
O12 Eu4 Ru1 100.2(2) . 4 ?
O11 Eu4 Ru1 94.6(2) . 4 ?
O3 Eu4 Ru1 174.10(17) . 4 ?
O4 Eu4 Ru1 34.73(18) 4 4 ?
O7 Eu4 Ru1 105.48(16) 1_556 4 ?
O8 Eu4 Ru1 99.60(18) 4 4 ?
O1 Eu4 Ru1 35.39(14) 4 4 ?
O9 Eu4 Ru1 76.98(14) 4 4 ?
Ru2 Eu4 Ru1 68.04(4) 4_554 4 ?
O12 Eu4 Eu1 37.95(18) . . ?
O11 Eu4 Eu1 131.9(2) . . ?
O3 Eu4 Eu1 43.03(18) . . ?
O4 Eu4 Eu1 140.27(16) 4 . ?
O7 Eu4 Eu1 91.22(16) 1_556 . ?
O8 Eu4 Eu1 90.32(17) 4 . ?
O1 Eu4 Eu1 130.8(2) 4 . ?
O9 Eu4 Eu1 69.17(14) 4 . ?
Ru2 Eu4 Eu1 98.60(3) 4_554 . ?
Ru1 Eu4 Eu1 133.39(3) 4 . ?
O12 Eu4 Eu1 144.74(16) . 4 ?
O11 Eu4 Eu1 37.5(2) . 4 ?
O3 Eu4 Eu1 125.30(18) . 4 ?
O4 Eu4 Eu1 43.01(17) 4 4 ?
O7 Eu4 Eu1 76.52(16) 1_556 4 ?
O8 Eu4 Eu1 94.88(17) 4 4 ?
O1 Eu4 Eu1 63.5(2) 4 4 ?
O9 Eu4 Eu1 125.11(14) 4 4 ?
Ru2 Eu4 Eu1 93.66(3) 4_554 4 ?
Ru1 Eu4 Eu1 59.09(2) 4 4 ?
Eu1 Eu4 Eu1 165.38(3) . 4 ?
O14 Eu5 O13 165.0(4) . 3 ?
O14 Eu5 O9 89.4(3) . 2_565 ?
O13 Eu5 O9 95.2(2) 3 2_565 ?
O14 Eu5 O6 89.2(3) . . ?
O13 Eu5 O6 80.4(3) 3 . ?
O9 Eu5 O6 153.6(2) 2_565 . ?
O14 Eu5 O5 81.7(3) . 2_566 ?
O13 Eu5 O5 105.2(3) 3 2_566 ?
O9 Eu5 O5 132.6(2) 2_565 2_566 ?
O6 Eu5 O5 73.1(2) . 2_566 ?
O14 Eu5 O2 81.6(3) . 2_566 ?
O13 Eu5 O2 113.4(3) 3 2_566 ?
O9 Eu5 O2 68.6(2) 2_565 2_566 ?
O6 Eu5 O2 137.0(2) . 2_566 ?
O5 Eu5 O2 64.1(2) 2_566 2_566 ?
O14 Eu5 O10 93.1(3) . . ?
O13 Eu5 O10 74.7(3) 3 . ?
O9 Eu5 O10 73.0(2) 2_565 . ?
O6 Eu5 O10 80.8(3) . . ?
O5 Eu5 O10 153.4(2) 2_566 . ?
O2 Eu5 O10 141.26(19) 2_566 . ?
O14 Eu5 Ru2 91.1(2) . 2_566 ?
O13 Eu5 Ru2 100.7(2) 3 2_566 ?
O9 Eu5 Ru2 34.38(16) 2_565 2_566 ?
O6 Eu5 Ru2 171.98(18) . 2_566 ?
O5 Eu5 Ru2 99.03(17) 2_566 2_566 ?
O2 Eu5 Ru2 35.30(12) 2_566 2_566 ?
O10 Eu5 Ru2 107.22(16) . 2_566 ?
O14 Eu5 Ru1 94.4(2) . 2_566 ?
O13 Eu5 Ru1 98.7(2) 3 2_566 ?
O9 Eu5 Ru1 101.21(17) 2_565 2_566 ?
O6 Eu5 Ru1 105.14(18) . 2_566 ?
O5 Eu5 Ru1 34.42(17) 2_566 2_566 ?
O2 Eu5 Ru1 35.09(12) 2_566 2_566 ?
O10 Eu5 Ru1 170.55(17) . 2_566 ?
Ru2 Eu5 Ru1 66.84(4) 2_566 2_566 ?
O14 Eu5 Eu2 39.7(2) . 4 ?
O13 Eu5 Eu2 146.69(16) 3 4 ?
O9 Eu5 Eu2 112.57(18) 2_565 4 ?
O6 Eu5 Eu2 82.03(17) . 4 ?
O5 Eu5 Eu2 42.28(19) 2_566 4 ?
O2 Eu5 Eu2 64.26(17) 2_566 4 ?
O10 Eu5 Eu2 129.59(16) . 4 ?
Ru2 Eu5 Eu2 93.11(4) 2_566 4 ?
Ru1 Eu5 Eu2 59.30(2) 2_566 4 ?
O14 Eu5 Eu6 159.8(3) . 3 ?
O13 Eu5 Eu6 35.0(2) 3 3 ?
O9 Eu5 Eu6 80.51(18) 2_565 3 ?
O6 Eu5 Eu6 107.56(19) . 3 ?
O5 Eu5 Eu6 92.27(19) 2_566 3 ?
O2 Eu5 Eu6 78.5(2) 2_566 3 ?
O10 Eu5 Eu6 100.51(16) . 3 ?
Ru2 Eu5 Eu6 70.72(2) 2_566 3 ?
Ru1 Eu5 Eu6 70.83(2) 2_566 3 ?
Eu2 Eu5 Eu6 129.860(18) 4 3 ?
O14 Eu5 Eu2 133.2(2) . 3 ?
O13 Eu5 Eu2 36.8(2) 3 3 ?
O9 Eu5 Eu2 129.86(18) 2_565 3 ?
O6 Eu5 Eu2 44.08(19) . 3 ?
O5 Eu5 Eu2 85.89(17) 2_566 3 ?
O2 Eu5 Eu2 131.52(16) 2_566 3 ?
O10 Eu5 Eu2 78.69(15) . 3 ?
Ru2 Eu5 Eu2 135.52(3) 2_566 3 ?
Ru1 Eu5 Eu2 100.27(3) 2_566 3 ?
Eu2 Eu5 Eu2 117.388(12) 4 3 ?
Eu6 Eu5 Eu2 64.913(12) 3 3 ?
O14 Eu6 O13 167.7(4) . . ?
O14 Eu6 O4 80.7(3) . 4_554 ?
O13 Eu6 O4 87.9(3) . 4_554 ?
O14 Eu6 O7 93.3(3) . . ?
O13 Eu6 O7 87.7(2) . . ?
O4 Eu6 O7 72.9(2) 4_554 . ?
O14 Eu6 O3 107.6(3) . . ?
O13 Eu6 O3 80.6(2) . . ?
O4 Eu6 O3 152.6(3) 4_554 . ?
O7 Eu6 O3 130.7(2) . . ?
O14 Eu6 O8 76.4(3) . 4 ?
O13 Eu6 O8 97.3(3) . 4 ?
O4 Eu6 O8 81.5(3) 4_554 4 ?
O7 Eu6 O8 153.7(2) . 4 ?
O3 Eu6 O8 75.5(2) . 4 ?
O14 Eu6 O1 111.9(3) . . ?
O13 Eu6 O1 79.9(3) . . ?
O4 Eu6 O1 138.3(2) 4_554 . ?
O7 Eu6 O1 66.9(2) . . ?
O3 Eu6 O1 64.0(2) . . ?
O8 Eu6 O1 139.3(2) 4 . ?
O14 Eu6 Ru2 97.9(2) . 1_554 ?
O13 Eu6 Ru2 89.8(2) . 1_554 ?
O4 Eu6 Ru2 106.31(17) 4_554 1_554 ?
O7 Eu6 Ru2 33.41(16) . 1_554 ?
O3 Eu6 Ru2 98.46(16) . 1_554 ?
O8 Eu6 Ru2 169.70(18) 4 1_554 ?
O1 Eu6 Ru2 34.82(14) . 1_554 ?
O14 Eu6 Ru1 99.7(2) . . ?
O13 Eu6 Ru1 92.2(2) . . ?
O4 Eu6 Ru1 172.22(17) 4_554 . ?
O7 Eu6 Ru1 99.31(16) . . ?
O3 Eu6 Ru1 34.61(16) . . ?
O8 Eu6 Ru1 106.19(17) 4 . ?
O1 Eu6 Ru1 34.44(14) . . ?
Ru2 Eu6 Ru1 65.91(4) 1_554 . ?
O14 Eu6 Eu1 37.8(2) . 4_554 ?
O13 Eu6 Eu1 131.2(2) . 4_554 ?
O4 Eu6 Eu1 43.34(18) 4_554 4_554 ?
O7 Eu6 Eu1 77.47(16) . 4_554 ?
O3 Eu6 Eu1 142.21(17) . 4_554 ?
O8 Eu6 Eu1 79.91(17) 4 4_554 ?
O1 Eu6 Eu1 131.83(18) . 4_554 ?
Ru2 Eu6 Eu1 101.01(3) 1_554 4_554 ?
Ru1 Eu6 Eu1 135.72(3) . 4_554 ?
O14 Eu6 Eu5 133.3(3) . 3_545 ?
O13 Eu6 Eu5 35.1(2) . 3_545 ?
O4 Eu6 Eu5 63.73(18) 4_554 3_545 ?
O7 Eu6 Eu5 103.22(17) . 3_545 ?
O3 Eu6 Eu5 93.98(17) . 3_545 ?
O8 Eu6 Eu5 69.50(17) 4 3_545 ?
O1 Eu6 Eu5 114.9(2) . 3_545 ?
Ru2 Eu6 Eu5 119.76(2) 1_554 3_545 ?
Ru1 Eu6 Eu5 119.63(2) . 3_545 ?
Eu1 Eu6 Eu5 103.783(14) 4_554 3_545 ?
O14 Eu6 Eu1 149.93(18) . . ?
O13 Eu6 Eu1 38.28(18) . . ?
O4 Eu6 Eu1 123.74(18) 4_554 . ?
O7 Eu6 Eu1 109.69(17) . . ?
O3 Eu6 Eu1 42.53(18) . . ?
O8 Eu6 Eu1 89.26(17) 4 . ?
O1 Eu6 Eu1 63.42(19) . . ?
Ru2 Eu6 Eu1 91.74(3) 1_554 . ?
Ru1 Eu6 Eu1 58.62(2) . . ?
Eu1 Eu6 Eu1 164.04(3) 4_554 . ?
Eu5 Eu6 Eu1 61.102(17) 3_545 . ?
O4 Ru1 O5 93.2(4) . . ?
O4 Ru1 O1 86.0(4) . . ?
O5 Ru1 O1 95.4(4) . . ?
O4 Ru1 O6 178.1(4) . . ?
O5 Ru1 O6 88.3(3) . . ?
O1 Ru1 O6 95.0(4) . . ?
O4 Ru1 O2 92.8(4) . . ?
O5 Ru1 O2 83.1(4) . . ?
O1 Ru1 O2 178.1(8) . . ?
O6 Ru1 O2 86.3(4) . . ?
O4 Ru1 O3 88.5(3) . . ?
O5 Ru1 O3 178.3(4) . . ?
O1 Ru1 O3 84.7(4) . . ?
O6 Ru1 O3 90.0(4) . . ?
O2 Ru1 O3 96.8(4) . . ?
O4 Ru1 Eu4 45.0(2) . 4_454 ?
O5 Ru1 Eu4 74.7(2) . 4_454 ?
O1 Ru1 Eu4 49.0(4) . 4_454 ?
O6 Ru1 Eu4 136.6(2) . 4_454 ?
O2 Ru1 Eu4 129.3(3) . 4_454 ?
O3 Ru1 Eu4 106.6(2) . 4_454 ?
O4 Ru1 Eu5 73.7(2) . 2_466 ?
O5 Ru1 Eu5 45.0(2) . 2_466 ?
O1 Ru1 Eu5 132.2(4) . 2_466 ?
O6 Ru1 Eu5 106.8(2) . 2_466 ?
O2 Ru1 Eu5 45.9(3) . 2_466 ?
O3 Ru1 Eu5 135.7(2) . 2_466 ?
Eu4 Ru1 Eu5 89.08(5) 4_454 2_466 ?
O4 Ru1 Eu6 106.5(2) . . ?
O5 Ru1 Eu6 135.0(2) . . ?
O1 Ru1 Eu6 48.0(4) . . ?
O6 Ru1 Eu6 73.0(2) . . ?
O2 Ru1 Eu6 133.9(4) . . ?
O3 Ru1 Eu6 44.2(2) . . ?
Eu4 Ru1 Eu6 91.14(3) 4_454 . ?
Eu5 Ru1 Eu6 179.78(6) 2_466 . ?
O4 Ru1 Eu3 134.0(2) . . ?
O5 Ru1 Eu3 105.0(2) . . ?
O1 Ru1 Eu3 132.2(4) . . ?
O6 Ru1 Eu3 44.3(2) . . ?
O2 Ru1 Eu3 49.6(3) . . ?
O3 Ru1 Eu3 73.8(2) . . ?
Eu4 Ru1 Eu3 178.85(5) 4_454 . ?
Eu5 Ru1 Eu3 89.93(3) 2_466 . ?
Eu6 Ru1 Eu3 89.85(5) . . ?
O4 Ru1 Eu1 45.7(2) . . ?
O5 Ru1 Eu1 136.5(3) . . ?
O1 Ru1 Eu1 72.0(3) . . ?
O6 Ru1 Eu1 133.1(2) . . ?
O2 Ru1 Eu1 108.2(2) . . ?
O3 Ru1 Eu1 45.1(2) . . ?
Eu4 Ru1 Eu1 65.67(3) 4_454 . ?
Eu5 Ru1 Eu1 115.23(5) 2_466 . ?
Eu6 Ru1 Eu1 64.89(3) . . ?
Eu3 Ru1 Eu1 114.28(5) . . ?
O4 Ru1 Eu2 134.4(2) . 3 ?
O5 Ru1 Eu2 43.8(2) . 3 ?
O1 Ru1 Eu2 108.5(3) . 3 ?
O6 Ru1 Eu2 46.8(2) . 3 ?
O2 Ru1 Eu2 71.3(2) . 3 ?
O3 Ru1 Eu2 134.6(2) . 3 ?
Eu4 Ru1 Eu2 114.78(5) 4_454 3 ?
Eu5 Ru1 Eu2 64.65(3) 2_466 3 ?
Eu6 Ru1 Eu2 115.23(5) . 3 ?
Eu3 Ru1 Eu2 65.26(3) . 3 ?
Eu1 Ru1 Eu2 179.49(5) . 3 ?
O7 Ru2 O9 178.6(4) 1_556 1_556 ?
O7 Ru2 O1 89.5(4) 1_556 1_556 ?
O9 Ru2 O1 90.6(5) 1_556 1_556 ?
O7 Ru2 O8 92.7(3) 1_556 1_556 ?
O9 Ru2 O8 85.9(3) 1_556 1_556 ?
O1 Ru2 O8 85.1(4) 1_556 1_556 ?
O7 Ru2 O2 91.9(4) 1_556 . ?
O9 Ru2 O2 88.0(4) 1_556 . ?
O1 Ru2 O2 178.4(5) 1_556 . ?
O8 Ru2 O2 95.6(3) 1_556 . ?
O7 Ru2 O10 88.0(3) 1_556 1_556 ?
O9 Ru2 O10 93.4(3) 1_556 1_556 ?
O1 Ru2 O10 94.6(4) 1_556 1_556 ?
O8 Ru2 O10 179.3(4) 1_556 1_556 ?
O2 Ru2 O10 84.6(3) . 1_556 ?
O7 Ru2 Eu4 119.2(2) 1_556 4_455 ?
O9 Ru2 Eu4 60.0(2) 1_556 4_455 ?
O1 Ru2 Eu4 50.7(4) 1_556 4_455 ?
O8 Ru2 Eu4 47.9(2) 1_556 4_455 ?
O2 Ru2 Eu4 129.0(3) . 4_455 ?
O10 Ru2 Eu4 131.53(19) 1_556 4_455 ?
O7 Ru2 Eu3 61.2(2) 1_556 . ?
O9 Ru2 Eu3 119.7(2) 1_556 . ?
O1 Ru2 Eu3 127.9(4) 1_556 . ?
O8 Ru2 Eu3 133.9(2) 1_556 . ?
O2 Ru2 Eu3 52.4(3) . . ?
O10 Ru2 Eu3 46.67(19) 1_556 . ?
Eu4 Ru2 Eu3 178.13(4) 4_455 . ?
O7 Ru2 Eu5 136.0(2) 1_556 2_466 ?
O9 Ru2 Eu5 43.5(2) 1_556 2_466 ?
O1 Ru2 Eu5 132.8(4) 1_556 2_466 ?
O8 Ru2 Eu5 81.6(2) 1_556 2_466 ?
O2 Ru2 Eu5 46.0(3) . 2_466 ?
O10 Ru2 Eu5 98.06(19) 1_556 2_466 ?
Eu4 Ru2 Eu5 88.74(5) 4_455 2_466 ?
Eu3 Ru2 Eu5 92.05(3) . 2_466 ?
O7 Ru2 Eu6 43.2(2) 1_556 1_556 ?
O9 Ru2 Eu6 137.3(2) 1_556 1_556 ?
O1 Ru2 Eu6 48.3(4) 1_556 1_556 ?
O8 Ru2 Eu6 99.4(2) 1_556 1_556 ?
O2 Ru2 Eu6 132.8(4) . 1_556 ?
O10 Ru2 Eu6 80.9(2) 1_556 1_556 ?
Eu4 Ru2 Eu6 92.61(3) 4_455 1_556 ?
Eu3 Ru2 Eu6 86.60(5) . 1_556 ?
Eu5 Ru2 Eu6 178.64(6) 2_466 1_556 ?
O7 Ru2 Eu2 61.1(2) 1_556 1_556 ?
O9 Ru2 Eu2 117.6(2) 1_556 1_556 ?
O1 Ru2 Eu2 71.7(3) 1_556 1_556 ?
O8 Ru2 Eu2 35.1(2) 1_556 1_556 ?
O2 Ru2 Eu2 109.7(2) . 1_556 ?
O10 Ru2 Eu2 145.4(2) 1_556 1_556 ?
Eu4 Ru2 Eu2 63.24(3) 4_455 1_556 ?
Eu3 Ru2 Eu2 117.87(4) . 1_556 ?
Eu5 Ru2 Eu2 114.66(4) 2_466 1_556 ?
Eu6 Ru2 Eu2 66.16(3) 1_556 1_556 ?
Ru1 O1 Ru2 143.4(5) . 1_554 ?
Ru1 O1 Eu4 95.7(5) . 4_454 ?
Ru2 O1 Eu4 92.7(4) 1_554 4_454 ?
Ru1 O1 Eu6 97.6(5) . . ?
Ru2 O1 Eu6 96.9(5) 1_554 . ?
Eu4 O1 Eu6 142.8(4) 4_454 . ?
Ru1 O2 Ru2 141.5(5) . . ?
Ru1 O2 Eu5 99.0(4) . 2_466 ?
Ru2 O2 Eu5 98.7(4) . 2_466 ?
Ru1 O2 Eu3 95.4(4) . . ?
Ru2 O2 Eu3 90.8(4) . . ?
Eu5 O2 Eu3 142.6(3) 2_466 . ?
Ru1 O3 Eu4 146.0(3) . . ?
Ru1 O3 Eu6 101.2(3) . . ?
Eu4 O3 Eu6 105.0(2) . . ?
Ru1 O3 Eu1 101.2(3) . . ?
Eu4 O3 Eu1 96.9(3) . . ?
Eu6 O3 Eu1 96.9(2) . . ?
Ru1 O4 Eu6 144.2(4) . 4_455 ?
Ru1 O4 Eu4 100.2(3) . 4_454 ?
Eu6 O4 Eu4 107.8(3) 4_455 4_454 ?
Ru1 O4 Eu1 101.4(3) . . ?
Eu6 O4 Eu1 96.9(3) 4_455 . ?
Eu4 O4 Eu1 96.9(2) 4_454 . ?
Ru1 O5 Eu5 100.5(3) . 2_466 ?
Ru1 O5 Eu2 103.6(3) . 3 ?
Eu5 O5 Eu2 96.7(3) 2_466 3 ?
Ru1 O5 Eu3 143.5(4) . 2_466 ?
Eu5 O5 Eu3 105.9(3) 2_466 2_466 ?
Eu2 O5 Eu3 97.8(3) 3 2_466 ?
Ru1 O6 Eu5 143.5(4) . . ?
Ru1 O6 Eu3 101.3(3) . . ?
Eu5 O6 Eu3 109.6(3) . . ?
Ru1 O6 Eu2 99.7(3) . 3 ?
Eu5 O6 Eu2 96.0(3) . 3 ?
Eu3 O6 Eu2 95.9(3) . 3 ?
Ru2 O7 Eu6 103.4(3) 1_554 . ?
Ru2 O7 Eu4 149.4(3) 1_554 1_554 ?
Eu6 O7 Eu4 106.1(3) . 1_554 ?
Ru2 O7 Eu3 83.3(2) 1_554 1_554 ?
Eu6 O7 Eu3 119.7(3) . 1_554 ?
Eu4 O7 Eu3 88.9(2) 1_554 1_554 ?
Ru2 O8 Eu4 95.6(3) 1_554 4_454 ?
Ru2 O8 Eu6 135.7(3) 1_554 4_454 ?
Eu4 O8 Eu6 102.3(3) 4_454 4_454 ?
Ru2 O8 Eu2 118.2(3) 1_554 . ?
Eu4 O8 Eu2 99.0(3) 4_454 . ?
Eu6 O8 Eu2 98.7(3) 4_454 . ?
Ru2 O9 Eu3 149.3(4) 1_554 2_466 ?
Ru2 O9 Eu5 102.1(3) 1_554 2_465 ?
Eu3 O9 Eu5 105.3(3) 2_466 2_465 ?
Ru2 O9 Eu4 83.8(2) 1_554 4_454 ?
Eu3 O9 Eu4 91.4(2) 2_466 4_454 ?
Eu5 O9 Eu4 125.3(3) 2_465 4_454 ?
Ru2 O10 Eu3 96.2(3) 1_554 1_554 ?
Ru2 O10 Eu1 119.7(3) 1_554 3 ?
Eu3 O10 Eu1 98.9(2) 1_554 3 ?
Ru2 O10 Eu5 136.4(3) 1_554 . ?
Eu3 O10 Eu5 99.4(2) 1_554 . ?
Eu1 O10 Eu5 97.7(2) 3 . ?
Eu4 O11 Eu3 111.1(5) . . ?
Eu4 O11 Eu2 109.2(3) . 4 ?
Eu3 O11 Eu2 108.9(3) . 4 ?
Eu4 O11 Eu1 106.6(3) . 4 ?
Eu3 O11 Eu1 115.7(3) . 4 ?
Eu2 O11 Eu1 105.1(4) 4 4 ?
Eu4 O12 Eu2 122.8(3) . 1_556 ?
Eu4 O12 Eu3 108.3(4) . 3_546 ?
Eu2 O12 Eu3 106.7(3) 1_556 3_546 ?
Eu4 O12 Eu1 105.9(3) . . ?
Eu2 O12 Eu1 107.0(4) 1_556 . ?
Eu3 O12 Eu1 104.9(3) 3_546 . ?
Eu6 O13 Eu5 110.0(4) . 3_545 ?
Eu6 O13 Eu2 120.1(3) . . ?
Eu5 O13 Eu2 107.7(3) 3_545 . ?
Eu6 O13 Eu1 106.0(3) . . ?
Eu5 O13 Eu1 108.0(3) 3_545 . ?
Eu2 O13 Eu1 104.4(4) . . ?
Eu5 O14 Eu6 113.1(4) . . ?
Eu5 O14 Eu1 121.3(4) . 4_554 ?
Eu6 O14 Eu1 106.5(3) . 4_554 ?
Eu5 O14 Eu2 104.7(3) . 4 ?
Eu6 O14 Eu2 107.2(3) . 4 ?
Eu1 O14 Eu2 102.7(4) 4_554 4 ?

loop_
_geom_bond_atom_site_label_1
_geom_bond_atom_site_label_2
_geom_bond_distance
_geom_bond_site_symmetry_2
_geom_bond_publ_flag
Eu1 O12 2.334(7) . ?
Eu1 O11 2.341(8) 4_454 ?
Eu1 O14 2.343(8) 4_455 ?
Eu1 O13 2.375(7) . ?
Eu1 O10 2.474(7) 3_545 ?
Eu1 O3 2.509(7) . ?
Eu1 O4 2.535(7) . ?
Eu1 Ru1 3.4738(9) . ?
Eu1 Eu4 3.6506(11) . ?
Eu1 Eu6 3.6671(12) 4_455 ?
Eu1 Eu6 3.6843(10) . ?
Eu1 Eu4 3.6892(10) 4_454 ?
Eu2 O12 2.290(8) 1_554 ?
Eu2 O13 2.316(8) . ?
Eu2 O11 2.326(8) 4_454 ?
Eu2 O14 2.416(8) 4_454 ?
Eu2 O5 2.480(8) 3_545 ?
Eu2 O8 2.489(7) . ?
Eu2 O6 2.576(8) 3_545 ?
Eu2 Ru1 3.4837(9) 3_545 ?
Eu2 Eu5 3.6610(10) 4_454 ?
Eu2 Eu5 3.6821(12) 3_545 ?
Eu2 Eu3 3.7087(10) 3_545 ?
Eu3 O11 2.275(10) . ?
Eu3 O9 2.321(7) 2_566 ?
Eu3 O12 2.334(9) 3_556 ?
Eu3 O10 2.397(7) 1_556 ?
Eu3 O6 2.417(7) . ?
Eu3 O5 2.487(7) 2_566 ?
Eu3 O2 2.595(12) . ?
Eu3 O7 2.891(7) 1_556 ?
Eu3 Ru2 3.2759(17) . ?
Eu3 Ru1 3.3927(17) . ?
Eu3 Eu1 3.7009(10) 3_556 ?
Eu3 Eu4 3.7076(10) 3_556 ?
Eu4 O12 2.240(9) . ?
Eu4 O11 2.261(10) . ?
Eu4 O3 2.369(7) . ?
Eu4 O4 2.391(7) 4 ?
Eu4 O7 2.426(7) 1_556 ?
Eu4 O8 2.427(7) 4 ?
Eu4 O1 2.521(14) 4 ?
Eu4 O9 2.836(7) 4 ?
Eu4 Ru2 3.2560(17) 4_554 ?
Eu4 Ru1 3.3263(17) 4 ?
Eu4 Eu1 3.6892(10) 4 ?
Eu5 O14 2.205(10) . ?
Eu5 O13 2.243(9) 3 ?
Eu5 O9 2.364(7) 2_565 ?
Eu5 O6 2.376(7) . ?
Eu5 O5 2.419(7) 2_566 ?
Eu5 O2 2.443(12) 2_566 ?
Eu5 O10 2.487(7) . ?
Eu5 Ru2 3.3558(17) 2_566 ?
Eu5 Ru1 3.3607(17) 2_566 ?
Eu5 Eu2 3.6610(10) 4 ?
Eu5 Eu6 3.6683(11) 3 ?
Eu5 Eu2 3.6821(12) 3 ?
Eu6 O14 2.233(9) . ?
Eu6 O13 2.236(9) . ?
Eu6 O4 2.361(7) 4_554 ?
Eu6 O7 2.378(7) . ?
Eu6 O3 2.412(7) . ?
Eu6 O8 2.444(7) 4 ?
Eu6 O1 2.541(14) . ?
Eu6 Ru2 3.3787(17) 1_554 ?
Eu6 Ru1 3.3923(17) . ?
Eu6 Eu1 3.6671(12) 4_554 ?
Eu6 Eu5 3.6683(11) 3_545 ?
Ru1 O4 1.926(8) . ?
Ru1 O5 1.932(7) . ?
Ru1 O1 1.936(6) . ?
Ru1 O6 1.952(8) . ?
Ru1 O2 1.956(5) . ?
Ru1 O3 1.964(7) . ?
Ru1 Eu4 3.3263(17) 4_454 ?
Ru1 Eu5 3.3607(17) 2_466 ?
Ru1 Eu2 3.4837(9) 3 ?
Ru2 O7 1.912(7) 1_556 ?
Ru2 O9 1.938(7) 1_556 ?
Ru2 O1 1.943(6) 1_556 ?
Ru2 O8 1.948(8) 1_556 ?
Ru2 O2 1.962(5) . ?
Ru2 O10 1.990(7) 1_556 ?
Ru2 Eu4 3.2560(17) 4_455 ?
Ru2 Eu5 3.3558(17) 2_466 ?
Ru2 Eu6 3.3787(17) 1_556 ?
Ru2 Eu2 3.8174(9) 1_556 ?
O1 Ru2 1.943(6) 1_554 ?
O1 Eu4 2.521(14) 4_454 ?
O2 Eu5 2.443(12) 2_466 ?
O4 Eu6 2.361(7) 4_455 ?
O4 Eu4 2.391(7) 4_454 ?
O5 Eu5 2.419(7) 2_466 ?
O5 Eu2 2.480(8) 3 ?
O5 Eu3 2.487(7) 2_466 ?
O6 Eu2 2.576(8) 3 ?
O7 Ru2 1.912(7) 1_554 ?
O7 Eu4 2.426(7) 1_554 ?
O7 Eu3 2.891(7) 1_554 ?
O8 Ru2 1.948(8) 1_554 ?
O8 Eu4 2.427(7) 4_454 ?
O8 Eu6 2.444(7) 4_454 ?
O9 Ru2 1.938(7) 1_554 ?
O9 Eu3 2.321(7) 2_466 ?
O9 Eu5 2.364(7) 2_465 ?
O9 Eu4 2.836(7) 4_454 ?
O10 Ru2 1.990(7) 1_554 ?
O10 Eu3 2.397(7) 1_554 ?
O10 Eu1 2.474(7) 3 ?
O11 Eu2 2.326(8) 4 ?
O11 Eu1 2.341(8) 4 ?
O12 Eu2 2.290(8) 1_556 ?
O12 Eu3 2.334(9) 3_546 ?
O13 Eu5 2.243(9) 3_545 ?
O14 Eu1 2.343(8) 4_554 ?
O14 Eu2 2.416(8) 4 ?
